data_1502582
loop_
_publ_author_name
'Kinoshita, Hidenori'
'Ishikawa, Tomoyuki'
'Miura, Katsukiyo'

_publ_section_title
;
 Dialkylaluminum hydride-promoted cyclodimerization of silylated
 1,3-enynes via skeletal rearrangement.
;
_journal_issue 23
_journal_name_full 'Organic letters'
_journal_page_first 6192
_journal_page_last 6195
_journal_paper_doi 10.1021/ol202601s
_journal_volume 13
_journal_year 2011
_chemical_formula_moiety ' C26 H44 Si2'
_chemical_formula_sum 'C26 H44 Si2'
_chemical_formula_weight 412.79
_chemical_name_systematic
; 
 ? 
;
_space_group_IT_number 29
_symmetry_cell_setting orthorhombic
_symmetry_space_group_name_Hall 'P -2ac 2a'
_symmetry_space_group_name_H-M 'P 21 c a'
_atom_sites_solution_hydrogens geom
_atom_sites_solution_primary direct
_atom_sites_solution_secondary difmap
_audit_creation_method SHELXL-97
_cell_angle_alpha 90.00
_cell_angle_beta 90.00
_cell_angle_gamma 90.00
_cell_formula_units_Z 8
_cell_length_a 12.6449(6)
_cell_length_b 17.7036(9)
_cell_length_c 23.2599(12)
_cell_measurement_temperature 111(2)
_cell_volume 5207.0(5)
_computing_cell_refinement 'APEX2 (Bruker AXS, 2006)'
_computing_data_collection 'APEX2 (Bruker AXS, 2006)'
_computing_data_reduction 'SAINT (Bruker AXS, 2004)'
_computing_molecular_graphics 'XSHEL (Bruker AXS,2002)'
_computing_publication_material 'XCIF (Bruker AXS, 2001)'
_computing_structure_refinement 'SHELXL-97 (Sheldrick, 1997)'
_computing_structure_solution 'SHELXS-97 (Sheldrick, 1997)'
_diffrn_ambient_temperature 111(2)
_diffrn_measured_fraction_theta_full 0.993
_diffrn_measured_fraction_theta_max 0.993
_diffrn_measurement_device_type 'Bruker APEXII CCD area detector'
_diffrn_measurement_method 'phi and omega scans'
_diffrn_radiation_monochromator 'Bruker Helios multilayer confocal mirror'
_diffrn_radiation_source 'Bruker TXS fine-focus rotating anode'
_diffrn_radiation_type MoK\a
_diffrn_radiation_wavelength 0.71073
_diffrn_reflns_av_R_equivalents 0.0276
_diffrn_reflns_av_sigmaI/netI 0.0296
_diffrn_reflns_limit_h_max 15
_diffrn_reflns_limit_h_min -16
_diffrn_reflns_limit_k_max 22
_diffrn_reflns_limit_k_min -22
_diffrn_reflns_limit_l_max 22
_diffrn_reflns_limit_l_min -30
_diffrn_reflns_number 28786
_diffrn_reflns_theta_full 27.50
_diffrn_reflns_theta_max 27.50
_diffrn_reflns_theta_min 1.15
_exptl_absorpt_coefficient_mu 0.145
_exptl_absorpt_correction_T_max 0.9646
_exptl_absorpt_correction_T_min 0.9441
_exptl_absorpt_correction_type empirical
_exptl_absorpt_process_details
;
SADABS Sheldrick 1996
;
_exptl_crystal_colour prism
_exptl_crystal_density_diffrn 1.053
_exptl_crystal_density_method 'not measured'
_exptl_crystal_description colourless
_exptl_crystal_F_000 1824
_exptl_crystal_size_max 0.40
_exptl_crystal_size_mid 0.35
_exptl_crystal_size_min 0.25
_refine_diff_density_max 0.346
_refine_diff_density_min -0.352
_refine_diff_density_rms 0.056
_refine_ls_abs_structure_details 'Flack H D (1983), Acta Cryst. A39, 876-881'
_refine_ls_abs_structure_Flack 0.03(12)
_refine_ls_extinction_method none
_refine_ls_goodness_of_fit_ref 1.022
_refine_ls_hydrogen_treatment constr
_refine_ls_matrix_type full
_refine_ls_number_parameters 517
_refine_ls_number_reflns 10191
_refine_ls_number_restraints 1
_refine_ls_restrained_S_all 1.022
_refine_ls_R_factor_all 0.0489
_refine_ls_R_factor_gt 0.0411
_refine_ls_shift/su_max 0.001
_refine_ls_shift/su_mean 0.000
_refine_ls_structure_factor_coef Fsqd
_refine_ls_weighting_details 'calc w=1/[\s^2^(Fo^2^)+(0.1000P)^2^+0.0000P] where P=(Fo^2^+2Fc^2^)/3'
_refine_ls_weighting_scheme calc
_refine_ls_wR_factor_gt 0.1253
_refine_ls_wR_factor_ref 0.1379
_reflns_number_gt 8935
_reflns_number_total 10191
_reflns_threshold_expression >2sigma(I)
_cod_data_source_file ol202601s_si_002.cif
_cod_data_source_block compound_2j
_cod_original_sg_symbol_Hall P-2ac2a
_cod_original_sg_symbol_H-M P21ca
_cod_database_code 1502582

loop_
_symmetry_equiv_pos_as_xyz
'x, y, z'
'x+1/2, -y, -z'
'x, -y, z+1/2'
'x+1/2, y, -z+1/2'

loop_
_atom_site_label
_atom_site_type_symbol
_atom_site_fract_x
_atom_site_fract_y
_atom_site_fract_z
_atom_site_U_iso_or_equiv
_atom_site_adp_type
_atom_site_occupancy
_atom_site_symmetry_multiplicity
_atom_site_calc_flag
_atom_site_refinement_flags
C1 C 1.0028(2) -0.49175(10) 0.36689(9) 0.0171(5) Uani 1 1 d .
C2 C 0.95577(16) -0.46582(9) 0.41859(8) 0.0170(4) Uani 1 1 d .
C3 C 0.87801(17) -0.40938(10) 0.41471(8) 0.0179(4) Uani 1 1 d .
H1 H 0.8452 -0.3920 0.4490 0.021 Uiso 1 1 calc R
C4 C 0.84732(16) -0.37790(11) 0.36229(8) 0.0182(4) Uani 1 1 d .
C5 C 0.89449(17) -0.40610(10) 0.31263(8) 0.0182(4) Uani 1 1 d .
H2 H 0.8735 -0.3858 0.2766 0.022 Uiso 1 1 calc R
C6 C 0.97133(16) -0.46298(10) 0.31331(7) 0.0164(4) Uani 1 1 d .
C7 C 1.09264(17) -0.54648(10) 0.36994(8) 0.0176(4) Uani 1 1 d .
H3 H 1.1616 -0.5254 0.3723 0.021 Uiso 1 1 calc R
C8 C 1.08671(17) -0.62111(11) 0.36972(8) 0.0197(4) Uani 1 1 d .
H4 H 1.0184 -0.6432 0.3673 0.024 Uiso 1 1 calc R
C9 C 1.1799(2) -0.67332(12) 0.37306(10) 0.0184(5) Uani 1 1 d .
H5 H 1.2452 -0.6416 0.3749 0.022 Uiso 1 1 calc R
C10 C 1.1762(3) -0.72175(12) 0.42727(9) 0.0288(6) Uani 1 1 d .
H6 H 1.1754 -0.6885 0.4615 0.035 Uiso 1 1 calc R
H7 H 1.1103 -0.7519 0.4274 0.035 Uiso 1 1 calc R
C11 C 1.2711(3) -0.77480(14) 0.43086(10) 0.0341(7) Uani 1 1 d .
H8 H 1.3365 -0.7445 0.4348 0.041 Uiso 1 1 calc R
H9 H 1.2642 -0.8068 0.4655 0.041 Uiso 1 1 calc R
C12 C 1.2800(3) -0.82473(15) 0.37848(12) 0.0342(7) Uani 1 1 d .
H10 H 1.2187 -0.8595 0.3770 0.041 Uiso 1 1 calc R
H11 H 1.3451 -0.8556 0.3812 0.041 Uiso 1 1 calc R
C13 C 1.2835(3) -0.77739(14) 0.32359(11) 0.0352(7) Uani 1 1 d .
H12 H 1.2845 -0.8114 0.2898 0.042 Uiso 1 1 calc R
H13 H 1.3494 -0.7472 0.3231 0.042 Uiso 1 1 calc R
C14 C 1.1882(3) -0.72419(12) 0.31916(10) 0.0280(6) Uani 1 1 d .
H14 H 1.1227 -0.7543 0.3152 0.034 Uiso 1 1 calc R
H15 H 1.1955 -0.6922 0.2845 0.034 Uiso 1 1 calc R
Si1 Si 0.99316(7) -0.50116(3) 0.49265(3) 0.0172(2) Uani 1 1 d .
Si2 Si 1.02426(8) -0.49789(3) 0.24206(3) 0.0190(2) Uani 1 1 d .
C15 C 0.9383(2) -0.59809(10) 0.50550(9) 0.0254(5) Uani 1 1 d .
H16 H 0.9517 -0.6130 0.5454 0.038 Uiso 1 1 calc R
H17 H 0.9725 -0.6341 0.4795 0.038 Uiso 1 1 calc R
H18 H 0.8619 -0.5978 0.4983 0.038 Uiso 1 1 calc R
C16 C 1.1392(3) -0.50057(10) 0.50382(13) 0.0229(7) Uani 1 1 d .
H19 H 1.1691 -0.4542 0.4876 0.034 Uiso 1 1 calc R
H20 H 1.1706 -0.5445 0.4847 0.034 Uiso 1 1 calc R
H21 H 1.1546 -0.5028 0.5451 0.034 Uiso 1 1 calc R
C17 C 0.9334(2) -0.43519(11) 0.54653(9) 0.0278(5) Uani 1 1 d .
H22 H 0.8563 -0.4356 0.5425 0.042 Uiso 1 1 calc R
H23 H 0.9601 -0.3840 0.5399 0.042 Uiso 1 1 calc R
H24 H 0.9527 -0.4515 0.5854 0.042 Uiso 1 1 calc R
C18 C 0.9819(2) -0.42979(12) 0.18503(9) 0.0356(6) Uani 1 1 d .
H25 H 1.0047 -0.3787 0.1955 0.053 Uiso 1 1 calc R
H26 H 0.9047 -0.4309 0.1814 0.053 Uiso 1 1 calc R
H27 H 1.0141 -0.4441 0.1483 0.053 Uiso 1 1 calc R
C19 C 0.96708(19) -0.59312(10) 0.22533(9) 0.0262(5) Uani 1 1 d .
H28 H 0.9936 -0.6104 0.1880 0.039 Uiso 1 1 calc R
H29 H 0.8898 -0.5896 0.2240 0.039 Uiso 1 1 calc R
H30 H 0.9880 -0.6291 0.2552 0.039 Uiso 1 1 calc R
C20 C 1.1726(3) -0.50215(11) 0.24134(14) 0.0286(8) Uani 1 1 d .
H31 H 1.1977 -0.5039 0.2015 0.043 Uiso 1 1 calc R
H32 H 1.1963 -0.5475 0.2618 0.043 Uiso 1 1 calc R
H33 H 1.2013 -0.4572 0.2604 0.043 Uiso 1 1 calc R
C21 C 0.7695(2) -0.31288(13) 0.35782(10) 0.0199(5) Uani 1 1 d .
H34 H 0.7271 -0.3211 0.3221 0.024 Uiso 1 1 calc R
C22 C 0.8269(2) -0.23884(14) 0.35070(14) 0.0422(7) Uani 1 1 d .
H35 H 0.8738 -0.2418 0.3167 0.051 Uiso 1 1 calc R
H36 H 0.8717 -0.2296 0.3849 0.051 Uiso 1 1 calc R
C23 C 0.7494(3) -0.17265(14) 0.34318(14) 0.0458(8) Uani 1 1 d .
H37 H 0.7896 -0.1248 0.3409 0.055 Uiso 1 1 calc R
H38 H 0.7101 -0.1790 0.3067 0.055 Uiso 1 1 calc R
C24 C 0.6717(2) -0.16843(12) 0.39266(12) 0.0313(6) Uani 1 1 d .
H39 H 0.7101 -0.1566 0.4286 0.038 Uiso 1 1 calc R
H40 H 0.6202 -0.1274 0.3855 0.038 Uiso 1 1 calc R
C25 C 0.6137(2) -0.24231(13) 0.39945(13) 0.0382(6) Uani 1 1 d .
H41 H 0.5701 -0.2518 0.3648 0.046 Uiso 1 1 calc R
H42 H 0.5657 -0.2392 0.4330 0.046 Uiso 1 1 calc R
C26 C 0.6910(2) -0.30793(12) 0.40798(12) 0.0345(6) Uani 1 1 d .
H43 H 0.6510 -0.3559 0.4109 0.041 Uiso 1 1 calc R
H44 H 0.7303 -0.3007 0.4444 0.041 Uiso 1 1 calc R
C27 C 0.9454(2) -0.00855(10) 0.61933(9) 0.0154(5) Uani 1 1 d .
C28 C 0.97667(16) -0.03575(10) 0.56461(8) 0.0164(4) Uani 1 1 d .
C29 C 1.05220(17) -0.09384(9) 0.56274(8) 0.0173(4) Uani 1 1 d .
H45 H 1.0735 -0.1127 0.5263 0.021 Uiso 1 1 calc R
C30 C 1.09712(16) -0.12494(10) 0.61187(8) 0.0175(4) Uani 1 1 d .
C31 C 1.06591(17) -0.09556(10) 0.66471(8) 0.0194(4) Uani 1 1 d .
H46 H 1.0970 -0.1154 0.6987 0.023 Uiso 1 1 calc R
C32 C 0.99039(17) -0.03783(10) 0.66996(8) 0.0164(4) Uani 1 1 d .
C33 C 0.85652(16) 0.04658(10) 0.62328(8) 0.0174(4) Uani 1 1 d .
H47 H 0.7879 0.0256 0.6279 0.021 Uiso 1 1 calc R
C34 C 0.86179(17) 0.12106(10) 0.62117(8) 0.0191(4) Uani 1 1 d .
H48 H 0.9299 0.1431 0.6170 0.023 Uiso 1 1 calc R
C35 C 0.7693(2) 0.17349(13) 0.62488(10) 0.0211(5) Uani 1 1 d .
H49 H 0.7046 0.1423 0.6317 0.025 Uiso 1 1 calc R
C36 C 0.7804(3) 0.22875(13) 0.67518(11) 0.0304(6) Uani 1 1 d .
H50 H 0.7872 0.1998 0.7114 0.036 Uiso 1 1 calc R
H51 H 0.8459 0.2587 0.6701 0.036 Uiso 1 1 calc R
C37 C 0.6862(3) 0.28233(14) 0.67982(11) 0.0402(8) Uani 1 1 d .
H52 H 0.6986 0.3189 0.7113 0.048 Uiso 1 1 calc R
H53 H 0.6216 0.2531 0.6891 0.048 Uiso 1 1 calc R
C38 C 0.6696(3) 0.32535(15) 0.62305(12) 0.0387(8) Uani 1 1 d .
H54 H 0.6052 0.3569 0.6259 0.046 Uiso 1 1 calc R
H55 H 0.7306 0.3592 0.6161 0.046 Uiso 1 1 calc R
C39 C 0.6584(3) 0.27083(14) 0.57323(11) 0.0389(8) Uani 1 1 d .
H56 H 0.6523 0.2997 0.5369 0.047 Uiso 1 1 calc R
H57 H 0.5928 0.2409 0.5781 0.047 Uiso 1 1 calc R
C40 C 0.7529(3) 0.21758(13) 0.56952(10) 0.0304(6) Uani 1 1 d .
H58 H 0.7418 0.1817 0.5374 0.036 Uiso 1 1 calc R
H59 H 0.8174 0.2473 0.5611 0.036 Uiso 1 1 calc R
Si3 Si 0.92302(8) 0.00026(3) 0.49414(3) 0.0199(2) Uani 1 1 d .
Si4 Si 0.95431(7) -0.00494(3) 0.74472(3) 0.01713(19) Uani 1 1 d .
C41 C 0.7759(4) -0.00201(12) 0.49283(14) 0.0324(9) Uani 1 1 d .
H60 H 0.7513 -0.0526 0.5035 0.049 Uiso 1 1 calc R
H61 H 0.7508 0.0103 0.4541 0.049 Uiso 1 1 calc R
H62 H 0.7481 0.0351 0.5202 0.049 Uiso 1 1 calc R
C42 C 0.9725(2) 0.09757(11) 0.47779(9) 0.0303(5) Uani 1 1 d .
H63 H 0.9494 0.1124 0.4392 0.045 Uiso 1 1 calc R
H64 H 1.0499 0.0980 0.4795 0.045 Uiso 1 1 calc R
H65 H 0.9440 0.1332 0.5061 0.045 Uiso 1 1 calc R
C43 C 0.9695(2) -0.06415(12) 0.43555(9) 0.0341(5) Uani 1 1 d .
H66 H 0.9516 -0.1164 0.4454 0.051 Uiso 1 1 calc R
H67 H 1.0463 -0.0594 0.4312 0.051 Uiso 1 1 calc R
H68 H 0.9349 -0.0503 0.3993 0.051 Uiso 1 1 calc R
C44 C 1.00778(19) 0.09165(10) 0.75864(9) 0.0242(4) Uani 1 1 d .
H69 H 0.9716 0.1282 0.7338 0.036 Uiso 1 1 calc R
H70 H 1.0838 0.0924 0.7504 0.036 Uiso 1 1 calc R
H71 H 0.9960 0.1051 0.7990 0.036 Uiso 1 1 calc R
C45 C 0.8066(3) -0.00687(12) 0.75584(14) 0.0269(7) Uani 1 1 d .
H72 H 0.7911 -0.0078 0.7971 0.040 Uiso 1 1 calc R
H73 H 0.7770 -0.0521 0.7376 0.040 Uiso 1 1 calc R
H74 H 0.7750 0.0383 0.7386 0.040 Uiso 1 1 calc R
C46 C 1.0138(2) -0.07197(11) 0.79764(9) 0.0274(5) Uani 1 1 d .
H75 H 1.0911 -0.0694 0.7952 0.041 Uiso 1 1 calc R
H76 H 0.9903 -0.1235 0.7890 0.041 Uiso 1 1 calc R
H77 H 0.9912 -0.0582 0.8366 0.041 Uiso 1 1 calc R
C47 C 1.1727(2) -0.19132(12) 0.60680(9) 0.0202(5) Uani 1 1 d .
H78 H 1.2002 -0.1917 0.5665 0.024 Uiso 1 1 calc R
C48 C 1.1142(2) -0.26608(13) 0.61615(13) 0.0414(7) Uani 1 1 d .
H79 H 1.0847 -0.2672 0.6556 0.050 Uiso 1 1 calc R
H80 H 1.0545 -0.2696 0.5887 0.050 Uiso 1 1 calc R
C49 C 1.1878(2) -0.33386(13) 0.60773(14) 0.0418(7) Uani 1 1 d .
H81 H 1.1487 -0.3810 0.6162 0.050 Uiso 1 1 calc R
H82 H 1.2111 -0.3359 0.5671 0.050 Uiso 1 1 calc R
C50 C 1.2840(2) -0.32875(13) 0.64655(11) 0.0296(6) Uani 1 1 d .
H83 H 1.2614 -0.3330 0.6872 0.035 Uiso 1 1 calc R
H84 H 1.3324 -0.3713 0.6381 0.035 Uiso 1 1 calc R
C51 C 1.3417(2) -0.25510(13) 0.63796(13) 0.0399(7) Uani 1 1 d .
H85 H 1.3720 -0.2537 0.5987 0.048 Uiso 1 1 calc R
H86 H 1.4007 -0.2517 0.6658 0.048 Uiso 1 1 calc R
C52 C 1.2671(2) -0.18711(14) 0.64624(13) 0.0395(7) Uani 1 1 d .
H87 H 1.2426 -0.1857 0.6866 0.047 Uiso 1 1 calc R
H88 H 1.3065 -0.1398 0.6386 0.047 Uiso 1 1 calc R

loop_
_atom_site_aniso_label
_atom_site_aniso_U_11
_atom_site_aniso_U_22
_atom_site_aniso_U_33
_atom_site_aniso_U_23
_atom_site_aniso_U_13
_atom_site_aniso_U_12
C1 0.0153(13) 0.0128(9) 0.0232(11) -0.0003(7) 0.0020(10) -0.0027(8)
C2 0.0159(10) 0.0162(8) 0.0190(9) 0.0007(7) 0.0008(7) -0.0018(7)
C3 0.0161(10) 0.0192(9) 0.0183(9) -0.0010(7) 0.0016(7) 0.0019(8)
C4 0.0138(9) 0.0172(9) 0.0234(10) -0.0025(7) -0.0016(7) 0.0022(7)
C5 0.0167(10) 0.0187(9) 0.0193(9) 0.0003(7) -0.0024(7) 0.0003(8)
C6 0.0157(9) 0.0153(8) 0.0181(9) -0.0019(7) 0.0024(7) -0.0006(7)
C7 0.0137(9) 0.0186(9) 0.0204(9) -0.0019(7) -0.0001(7) 0.0000(8)
C8 0.0155(9) 0.0204(10) 0.0232(9) -0.0014(7) -0.0021(7) 0.0009(8)
C9 0.0183(12) 0.0149(10) 0.0220(10) -0.0026(8) -0.0024(9) 0.0035(9)
C10 0.0403(17) 0.0261(10) 0.0202(11) -0.0013(9) 0.0012(11) 0.0124(11)
C11 0.0463(19) 0.0283(12) 0.0276(12) 0.0016(10) -0.0059(12) 0.0173(12)
C12 0.0404(19) 0.0210(12) 0.0414(15) -0.0021(11) -0.0064(13) 0.0132(12)
C13 0.0417(18) 0.0293(12) 0.0347(14) -0.0034(10) 0.0017(12) 0.0188(12)
C14 0.0383(16) 0.0235(10) 0.0221(11) -0.0025(9) -0.0045(10) 0.0101(11)
Si1 0.0165(5) 0.0180(3) 0.0170(4) 0.00023(18) -0.0009(3) 0.00192(18)
Si2 0.0229(6) 0.0165(3) 0.0177(4) -0.00188(18) 0.0042(3) 0.0005(2)
C15 0.0274(12) 0.0234(10) 0.0254(10) 0.0037(8) 0.0014(9) -0.0021(9)
C16 0.0168(19) 0.0257(14) 0.0263(13) -0.0014(7) -0.0040(11) 0.0020(7)
C17 0.0301(12) 0.0332(11) 0.0200(10) -0.0037(8) -0.0033(9) 0.0089(10)
C18 0.0529(16) 0.0327(11) 0.0212(10) 0.0027(9) 0.0074(10) 0.0116(11)
C19 0.0285(12) 0.0218(10) 0.0283(11) -0.0054(8) 0.0000(9) -0.0019(9)
C20 0.017(2) 0.0308(15) 0.0382(18) -0.0048(8) 0.0127(14) -0.0030(8)
C21 0.0197(11) 0.0215(10) 0.0186(10) -0.0013(8) -0.0041(8) 0.0065(9)
C22 0.0259(14) 0.0255(12) 0.0752(19) 0.0207(12) 0.0152(12) 0.0061(10)
C23 0.0344(16) 0.0248(12) 0.078(2) 0.0237(13) 0.0197(14) 0.0128(11)
C24 0.0329(14) 0.0197(11) 0.0413(13) -0.0047(10) -0.0068(11) 0.0094(10)
C25 0.0285(14) 0.0295(13) 0.0568(16) 0.0086(11) 0.0158(11) 0.0118(11)
C26 0.0303(14) 0.0239(10) 0.0491(15) 0.0109(10) 0.0152(11) 0.0118(10)
C27 0.0129(12) 0.0105(9) 0.0229(11) 0.0019(7) 0.0028(10) -0.0003(8)
C28 0.0133(9) 0.0162(8) 0.0198(9) 0.0030(7) 0.0009(7) -0.0011(7)
C29 0.0169(9) 0.0171(8) 0.0180(9) -0.0013(7) 0.0033(7) 0.0004(7)
C30 0.0171(9) 0.0154(9) 0.0201(9) 0.0011(7) 0.0025(7) 0.0022(7)
C31 0.0173(10) 0.0214(9) 0.0196(9) 0.0015(7) -0.0002(8) 0.0036(8)
C32 0.0149(9) 0.0151(8) 0.0192(9) -0.0004(7) 0.0010(7) 0.0014(7)
C33 0.0146(9) 0.0168(9) 0.0209(9) 0.0007(7) 0.0001(7) 0.0009(7)
C34 0.0177(10) 0.0177(9) 0.0219(9) 0.0014(7) -0.0003(8) 0.0026(8)
C35 0.0226(13) 0.0168(11) 0.0237(11) -0.0003(9) -0.0017(10) 0.0031(10)
C36 0.0393(17) 0.0248(11) 0.0271(12) -0.0071(10) -0.0056(11) 0.0107(11)
C37 0.057(2) 0.0315(12) 0.0318(13) -0.0088(11) 0.0002(13) 0.0209(14)
C38 0.050(2) 0.0252(13) 0.0405(15) -0.0028(11) -0.0030(14) 0.0204(14)
C39 0.053(2) 0.0349(13) 0.0289(13) 0.0041(10) -0.0090(13) 0.0220(14)
C40 0.0419(17) 0.0262(11) 0.0230(11) 0.0013(9) -0.0035(11) 0.0158(12)
Si3 0.0221(6) 0.0181(4) 0.0196(4) 0.00095(18) -0.0029(3) 0.00327(19)
Si4 0.0168(5) 0.0162(3) 0.0184(3) -0.00142(18) 0.0033(3) 0.0018(2)
C41 0.033(3) 0.0329(16) 0.0317(18) -0.0052(8) -0.0116(15) 0.0044(9)
C42 0.0406(14) 0.0248(11) 0.0255(11) 0.0066(8) -0.0003(10) -0.0012(10)
C43 0.0493(15) 0.0328(11) 0.0201(10) -0.0008(9) -0.0051(10) 0.0089(11)
C44 0.0244(11) 0.0226(9) 0.0255(11) -0.0039(8) -0.0011(8) -0.0031(9)
C45 0.022(2) 0.0252(12) 0.0330(15) -0.0029(9) 0.0095(12) -0.0006(9)
C46 0.0305(12) 0.0318(10) 0.0200(10) 0.0030(8) 0.0039(9) 0.0063(9)
C47 0.0204(12) 0.0231(10) 0.0171(9) 0.0022(8) 0.0039(8) 0.0083(9)
C48 0.0183(12) 0.0198(11) 0.086(2) -0.0136(11) -0.0094(12) 0.0040(9)
C49 0.0239(13) 0.0189(11) 0.082(2) -0.0110(12) -0.0058(13) 0.0042(10)
C50 0.0295(14) 0.0273(12) 0.0319(12) 0.0050(10) 0.0033(10) 0.0140(10)
C51 0.0202(13) 0.0243(12) 0.0753(18) -0.0133(12) -0.0144(11) 0.0101(10)
C52 0.0225(13) 0.0255(12) 0.0704(19) -0.0155(12) -0.0182(12) 0.0080(10)

loop_
_atom_type_symbol
_atom_type_description
_atom_type_scat_dispersion_real
_atom_type_scat_dispersion_imag
_atom_type_scat_source
C C 0.0033 0.0016 'International Tables Vol C Tables 4.2.6.8 and 6.1.1.4'
H H 0.0000 0.0000 'International Tables Vol C Tables 4.2.6.8 and 6.1.1.4'
Si Si 0.0817 0.0704 'International Tables Vol C Tables 4.2.6.8 and 6.1.1.4'

loop_
_geom_angle_atom_site_label_1
_geom_angle_atom_site_label_2
_geom_angle_atom_site_label_3
_geom_angle
C6 C1 C2 121.1(2)
C6 C1 C7 119.52(19)
C2 C1 C7 119.2(2)
C3 C2 C1 118.00(18)
C3 C2 Si1 117.92(14)
C1 C2 Si1 124.06(16)
C4 C3 C2 122.32(17)
C4 C3 H1 118.8
C2 C3 H1 118.8
C5 C4 C3 117.54(17)
C5 C4 C21 119.52(17)
C3 C4 C21 122.89(17)
C4 C5 C6 123.09(17)
C4 C5 H2 118.5
C6 C5 H2 118.5
C5 C6 C1 117.90(18)
C5 C6 Si2 118.09(14)
C1 C6 Si2 123.99(16)
C8 C7 C1 127.15(19)
C8 C7 H3 116.4
C1 C7 H3 116.4
C7 C8 C9 124.8(2)
C7 C8 H4 117.6
C9 C8 H4 117.6
C8 C9 C10 111.5(2)
C8 C9 C14 111.7(2)
C10 C9 C14 110.16(18)
C8 C9 H5 107.8
C10 C9 H5 107.8
C14 C9 H5 107.8
C11 C10 C9 111.6(2)
C11 C10 H6 109.3
C9 C10 H6 109.3
C11 C10 H7 109.3
C9 C10 H7 109.3
H6 C10 H7 108.0
C12 C11 C10 112.1(2)
C12 C11 H8 109.2
C10 C11 H8 109.2
C12 C11 H9 109.2
C10 C11 H9 109.2
H8 C11 H9 107.9
C11 C12 C13 110.8(2)
C11 C12 H10 109.5
C13 C12 H10 109.5
C11 C12 H11 109.5
C13 C12 H11 109.5
H10 C12 H11 108.1
C12 C13 C14 111.7(2)
C12 C13 H12 109.3
C14 C13 H12 109.3
C12 C13 H13 109.3
C14 C13 H13 109.3
H12 C13 H13 107.9
C13 C14 C9 110.9(2)
C13 C14 H14 109.5
C9 C14 H14 109.5
C13 C14 H15 109.5
C9 C14 H15 109.5
H14 C14 H15 108.0
C16 Si1 C17 107.62(12)
C16 Si1 C15 110.45(10)
C17 Si1 C15 108.36(11)
C16 Si1 C2 111.86(12)
C17 Si1 C2 107.60(9)
C15 Si1 C2 110.80(9)
C18 Si2 C19 108.77(12)
C18 Si2 C20 107.81(13)
C19 Si2 C20 110.32(10)
C18 Si2 C6 108.02(9)
C19 Si2 C6 109.83(10)
C20 Si2 C6 111.99(13)
Si1 C15 H16 109.5
Si1 C15 H17 109.5
H16 C15 H17 109.5
Si1 C15 H18 109.5
H16 C15 H18 109.5
H17 C15 H18 109.5
Si1 C16 H19 109.5
Si1 C16 H20 109.5
H19 C16 H20 109.5
Si1 C16 H21 109.5
H19 C16 H21 109.5
H20 C16 H21 109.5
Si1 C17 H22 109.5
Si1 C17 H23 109.5
H22 C17 H23 109.5
Si1 C17 H24 109.5
H22 C17 H24 109.5
H23 C17 H24 109.5
Si2 C18 H25 109.5
Si2 C18 H26 109.5
H25 C18 H26 109.5
Si2 C18 H27 109.5
H25 C18 H27 109.5
H26 C18 H27 109.5
Si2 C19 H28 109.5
Si2 C19 H29 109.5
H28 C19 H29 109.5
Si2 C19 H30 109.5
H28 C19 H30 109.5
H29 C19 H30 109.5
Si2 C20 H31 109.5
Si2 C20 H32 109.5
H31 C20 H32 109.5
Si2 C20 H33 109.5
H31 C20 H33 109.5
H32 C20 H33 109.5
C22 C21 C4 110.7(2)
C22 C21 C26 110.21(19)
C4 C21 C26 114.24(18)
C22 C21 H34 107.1
C4 C21 H34 107.1
C26 C21 H34 107.1
C21 C22 C23 111.6(2)
C21 C22 H35 109.3
C23 C22 H35 109.3
C21 C22 H36 109.3
C23 C22 H36 109.3
H35 C22 H36 108.0
C24 C23 C22 111.4(2)
C24 C23 H37 109.4
C22 C23 H37 109.4
C24 C23 H38 109.4
C22 C23 H38 109.4
H37 C23 H38 108.0
C25 C24 C23 110.6(2)
C25 C24 H39 109.5
C23 C24 H39 109.5
C25 C24 H40 109.5
C23 C24 H40 109.5
H39 C24 H40 108.1
C24 C25 C26 111.2(2)
C24 C25 H41 109.4
C26 C25 H41 109.4
C24 C25 H42 109.4
C26 C25 H42 109.4
H41 C25 H42 108.0
C25 C26 C21 110.96(19)
C25 C26 H43 109.4
C21 C26 H43 109.4
C25 C26 H44 109.4
C21 C26 H44 109.4
H43 C26 H44 108.0
C32 C27 C28 120.9(2)
C32 C27 C33 119.63(19)
C28 C27 C33 119.20(19)
C29 C28 C27 117.81(18)
C29 C28 Si3 117.75(14)
C27 C28 Si3 124.44(16)
C30 C29 C28 122.86(17)
C30 C29 H45 118.6
C28 C29 H45 118.6
C29 C30 C31 117.54(17)
C29 C30 C47 119.97(17)
C31 C30 C47 122.41(17)
C30 C31 C32 122.79(18)
C30 C31 H46 118.6
C32 C31 H46 118.6
C31 C32 C27 118.07(18)
C31 C32 Si4 117.93(14)
C27 C32 Si4 124.00(16)
C34 C33 C27 127.80(19)
C34 C33 H47 116.1
C27 C33 H47 116.1
C33 C34 C35 125.3(2)
C33 C34 H48 117.4
C35 C34 H48 117.4
C34 C35 C40 112.1(2)
C34 C35 C36 111.6(2)
C40 C35 C36 109.4(2)
C34 C35 H49 107.9
C40 C35 H49 107.9
C36 C35 H49 107.9
C37 C36 C35 112.3(2)
C37 C36 H50 109.2
C35 C36 H50 109.2
C37 C36 H51 109.2
C35 C36 H51 109.2
H50 C36 H51 107.9
C36 C37 C38 110.7(3)
C36 C37 H52 109.5
C38 C37 H52 109.5
C36 C37 H53 109.5
C38 C37 H53 109.5
H52 C37 H53 108.1
C39 C38 C37 110.7(2)
C39 C38 H54 109.5
C37 C38 H54 109.5
C39 C38 H55 109.5
C37 C38 H55 109.5
H54 C38 H55 108.1
C38 C39 C40 111.3(3)
C38 C39 H56 109.4
C40 C39 H56 109.4
C38 C39 H57 109.4
C40 C39 H57 109.4
H56 C39 H57 108.0
C35 C40 C39 112.1(2)
C35 C40 H58 109.2
C39 C40 H58 109.2
C35 C40 H59 109.2
C39 C40 H59 109.2
H58 C40 H59 107.9
C41 Si3 C43 106.79(13)
C41 Si3 C42 110.53(11)
C43 Si3 C42 107.94(11)
C41 Si3 C28 111.51(13)
C43 Si3 C28 108.30(10)
C42 Si3 C28 111.57(10)
C44 Si4 C46 108.77(11)
C44 Si4 C45 110.57(11)
C46 Si4 C45 107.28(13)
C44 Si4 C32 110.75(10)
C46 Si4 C32 108.27(9)
C45 Si4 C32 111.08(13)
Si3 C41 H60 109.5
Si3 C41 H61 109.5
H60 C41 H61 109.5
Si3 C41 H62 109.5
H60 C41 H62 109.5
H61 C41 H62 109.5
Si3 C42 H63 109.5
Si3 C42 H64 109.5
H63 C42 H64 109.5
Si3 C42 H65 109.5
H63 C42 H65 109.5
H64 C42 H65 109.5
Si3 C43 H66 109.5
Si3 C43 H67 109.5
H66 C43 H67 109.5
Si3 C43 H68 109.5
H66 C43 H68 109.5
H67 C43 H68 109.5
Si4 C44 H69 109.5
Si4 C44 H70 109.5
H69 C44 H70 109.5
Si4 C44 H71 109.5
H69 C44 H71 109.5
H70 C44 H71 109.5
Si4 C45 H72 109.5
Si4 C45 H73 109.5
H72 C45 H73 109.5
Si4 C45 H74 109.5
H72 C45 H74 109.5
H73 C45 H74 109.5
Si4 C46 H75 109.5
Si4 C46 H76 109.5
H75 C46 H76 109.5
Si4 C46 H77 109.5
H75 C46 H77 109.5
H76 C46 H77 109.5
C52 C47 C30 114.38(18)
C52 C47 C48 109.82(19)
C30 C47 C48 110.68(19)
C52 C47 H78 107.2
C30 C47 H78 107.2
C48 C47 H78 107.2
C49 C48 C47 111.4(2)
C49 C48 H79 109.3
C47 C48 H79 109.3
C49 C48 H80 109.3
C47 C48 H80 109.3
H79 C48 H80 108.0
C50 C49 C48 111.4(2)
C50 C49 H81 109.4
C48 C49 H81 109.4
C50 C49 H82 109.4
C48 C49 H82 109.4
H81 C49 H82 108.0
C51 C50 C49 111.1(2)
C51 C50 H83 109.4
C49 C50 H83 109.4
C51 C50 H84 109.4
C49 C50 H84 109.4
H83 C50 H84 108.0
C50 C51 C52 111.3(2)
C50 C51 H85 109.4
C52 C51 H85 109.4
C50 C51 H86 109.4
C52 C51 H86 109.4
H85 C51 H86 108.0
C47 C52 C51 111.7(2)
C47 C52 H87 109.3
C51 C52 H87 109.3
C47 C52 H88 109.3
C51 C52 H88 109.3
H87 C52 H88 107.9

loop_
_geom_bond_atom_site_label_1
_geom_bond_atom_site_label_2
_geom_bond_distance
C1 C6 1.404(3)
C1 C2 1.418(3)
C1 C7 1.495(3)
C2 C3 1.405(3)
C2 Si1 1.893(2)
C3 C4 1.396(3)
C3 H1 0.9500
C4 C5 1.393(3)
C4 C21 1.518(3)
C5 C6 1.399(3)
C5 H2 0.9500
C6 Si2 1.891(2)
C7 C8 1.323(3)
C7 H3 0.9500
C8 C9 1.499(3)
C8 H4 0.9500
C9 C10 1.525(3)
C9 C14 1.547(3)
C9 H5 1.0000
C10 C11 1.525(4)
C10 H6 0.9900
C10 H7 0.9900
C11 C12 1.509(3)
C11 H8 0.9900
C11 H9 0.9900
C12 C13 1.528(4)
C12 H10 0.9900
C12 H11 0.9900
C13 C14 1.533(4)
C13 H12 0.9900
C13 H13 0.9900
C14 H14 0.9900
C14 H15 0.9900
Si1 C16 1.865(4)
Si1 C17 1.872(2)
Si1 C15 1.875(2)
Si2 C18 1.871(2)
Si2 C19 1.8753(19)
Si2 C20 1.878(4)
C15 H16 0.9800
C15 H17 0.9800
C15 H18 0.9800
C16 H19 0.9800
C16 H20 0.9800
C16 H21 0.9800
C17 H22 0.9800
C17 H23 0.9800
C17 H24 0.9800
C18 H25 0.9800
C18 H26 0.9800
C18 H27 0.9800
C19 H28 0.9800
C19 H29 0.9800
C19 H30 0.9800
C20 H31 0.9800
C20 H32 0.9800
C20 H33 0.9800
C21 C22 1.508(3)
C21 C26 1.534(3)
C21 H34 1.0000
C22 C23 1.538(3)
C22 H35 0.9900
C22 H36 0.9900
C23 C24 1.515(4)
C23 H37 0.9900
C23 H38 0.9900
C24 C25 1.508(3)
C24 H39 0.9900
C24 H40 0.9900
C25 C26 1.531(3)
C25 H41 0.9900
C25 H42 0.9900
C26 H43 0.9900
C26 H44 0.9900
C27 C32 1.407(3)
C27 C28 1.417(3)
C27 C33 1.491(3)
C28 C29 1.404(2)
C28 Si3 1.885(2)
C29 C30 1.390(3)
C29 H45 0.9500
C30 C31 1.392(3)
C30 C47 1.519(3)
C31 C32 1.404(3)
C31 H46 0.9500
C32 Si4 1.890(2)
C33 C34 1.321(3)
C33 H47 0.9500
C34 C35 1.496(3)
C34 H48 0.9500
C35 C40 1.520(3)
C35 C36 1.532(3)
C35 H49 1.0000
C36 C37 1.527(4)
C36 H50 0.9900
C36 H51 0.9900
C37 C38 1.539(4)
C37 H52 0.9900
C37 H53 0.9900
C38 C39 1.515(4)
C38 H54 0.9900
C38 H55 0.9900
C39 C40 1.525(4)
C39 H56 0.9900
C39 H57 0.9900
C40 H58 0.9900
C40 H59 0.9900
Si3 C41 1.861(5)
Si3 C43 1.872(2)
Si3 C42 1.872(2)
Si4 C44 1.8672(19)
Si4 C46 1.868(2)
Si4 C45 1.886(4)
C41 H60 0.9800
C41 H61 0.9800
C41 H62 0.9800
C42 H63 0.9800
C42 H64 0.9800
C42 H65 0.9800
C43 H66 0.9800
C43 H67 0.9800
C43 H68 0.9800
C44 H69 0.9800
C44 H70 0.9800
C44 H71 0.9800
C45 H72 0.9800
C45 H73 0.9800
C45 H74 0.9800
C46 H75 0.9800
C46 H76 0.9800
C46 H77 0.9800
C47 C52 1.508(4)
C47 C48 1.532(3)
C47 H78 1.0000
C48 C49 1.532(3)
C48 H79 0.9900
C48 H80 0.9900
C49 C50 1.517(4)
C49 H81 0.9900
C49 H82 0.9900
C50 C51 1.508(3)
C50 H83 0.9900
C50 H84 0.9900
C51 C52 1.541(3)
C51 H85 0.9900
C51 H86 0.9900
C52 H87 0.9900
C52 H88 0.9900

loop_
_geom_torsion_atom_site_label_1
_geom_torsion_atom_site_label_2
_geom_torsion_atom_site_label_3
_geom_torsion_atom_site_label_4
_geom_torsion
C6 C1 C2 C3 -1.2(3)
C7 C1 C2 C3 174.39(18)
C6 C1 C2 Si1 -179.92(16)
C7 C1 C2 Si1 -4.3(3)
C1 C2 C3 C4 -0.9(3)
Si1 C2 C3 C4 177.93(15)
C2 C3 C4 C5 1.9(3)
C2 C3 C4 C21 -175.31(19)
C3 C4 C5 C6 -1.0(3)
C21 C4 C5 C6 176.34(19)
C4 C5 C6 C1 -1.0(3)
C4 C5 C6 Si2 177.75(15)
C2 C1 C6 C5 2.1(3)
C7 C1 C6 C5 -173.50(18)
C2 C1 C6 Si2 -176.55(15)
C7 C1 C6 Si2 7.9(3)
C6 C1 C7 C8 -93.7(3)
C2 C1 C7 C8 90.6(3)
C1 C7 C8 C9 -179.8(2)
C7 C8 C9 C10 117.3(2)
C7 C8 C9 C14 -118.9(2)
C8 C9 C10 C11 -179.9(2)
C14 C9 C10 C11 55.5(3)
C9 C10 C11 C12 -56.3(3)
C10 C11 C12 C13 55.2(3)
C11 C12 C13 C14 -55.1(3)
C12 C13 C14 C9 55.5(3)
C8 C9 C14 C13 -179.7(2)
C10 C9 C14 C13 -55.2(3)
C3 C2 Si1 C16 -129.69(15)
C1 C2 Si1 C16 49.0(2)
C3 C2 Si1 C17 -11.70(19)
C1 C2 Si1 C17 167.03(17)
C3 C2 Si1 C15 106.59(16)
C1 C2 Si1 C15 -74.7(2)
C5 C6 Si2 C18 13.32(19)
C1 C6 Si2 C18 -168.06(19)
C5 C6 Si2 C19 -105.17(16)
C1 C6 Si2 C19 73.5(2)
C5 C6 Si2 C20 131.89(15)
C1 C6 Si2 C20 -49.5(2)
C5 C4 C21 C22 -78.6(3)
C3 C4 C21 C22 98.6(3)
C5 C4 C21 C26 156.2(2)
C3 C4 C21 C26 -26.6(3)
C4 C21 C22 C23 177.3(2)
C26 C21 C22 C23 -55.3(3)
C21 C22 C23 C24 55.8(4)
C22 C23 C24 C25 -55.7(3)
C23 C24 C25 C26 56.6(3)
C24 C25 C26 C21 -57.0(3)
C22 C21 C26 C25 56.0(3)
C4 C21 C26 C25 -178.6(2)
C32 C27 C28 C29 1.3(3)
C33 C27 C28 C29 -172.92(18)
C32 C27 C28 Si3 -179.15(16)
C33 C27 C28 Si3 6.6(3)
C27 C28 C29 C30 -0.3(3)
Si3 C28 C29 C30 -179.86(16)
C28 C29 C30 C31 -1.0(3)
C28 C29 C30 C47 175.78(18)
C29 C30 C31 C32 1.4(3)
C47 C30 C31 C32 -175.32(19)
C30 C31 C32 C27 -0.4(3)
C30 C31 C32 Si4 178.93(15)
C28 C27 C32 C31 -1.0(3)
C33 C27 C32 C31 173.24(18)
C28 C27 C32 Si4 179.72(16)
C33 C27 C32 Si4 -6.1(3)
C32 C27 C33 C34 96.3(3)
C28 C27 C33 C34 -89.4(3)
C27 C33 C34 C35 179.4(2)
C33 C34 C35 C40 -115.0(2)
C33 C34 C35 C36 121.9(2)
C34 C35 C36 C37 -179.6(2)
C40 C35 C36 C37 55.8(3)
C35 C36 C37 C38 -55.9(3)
C36 C37 C38 C39 55.0(4)
C37 C38 C39 C40 -55.5(4)
C34 C35 C40 C39 179.8(2)
C36 C35 C40 C39 -55.8(3)
C38 C39 C40 C35 56.9(3)
C29 C28 Si3 C41 126.77(16)
C27 C28 Si3 C41 -52.8(2)
C29 C28 Si3 C43 9.56(19)
C27 C28 Si3 C43 -169.97(19)
C29 C28 Si3 C42 -109.09(16)
C27 C28 Si3 C42 71.4(2)
C31 C32 Si4 C44 109.03(16)
C27 C32 Si4 C44 -71.7(2)
C31 C32 Si4 C46 -10.13(19)
C27 C32 Si4 C46 169.17(18)
C31 C32 Si4 C45 -127.68(16)
C27 C32 Si4 C45 51.6(2)
C29 C30 C47 C52 139.3(2)
C31 C30 C47 C52 -44.1(3)
C29 C30 C47 C48 -96.0(2)
C31 C30 C47 C48 80.6(3)
C52 C47 C48 C49 -56.1(3)
C30 C47 C48 C49 176.7(2)
C47 C48 C49 C50 55.8(3)
C48 C49 C50 C51 -55.0(3)
C49 C50 C51 C52 54.9(3)
C30 C47 C52 C51 -178.7(2)
C48 C47 C52 C51 56.2(3)
C50 C51 C52 C47 -56.4(3)
